data_1559322
loop_
_publ_author_name
'Fostvedt, Jade I.'
'Grant, Lauren N.'
'Kriegel, Benjamin M.'
'Obenhuber, Andreas H.'
'Lohrey, Trevor D.'
'Bergman, Robert G.'
'Arnold, John'

_publ_section_title
;
 1,2-Addition and cycloaddition reactions of niobium bis(imido) and oxo
 imido complexes
;
_journal_name_full 'Chemical Science'
_journal_paper_doi 10.1039/D0SC03489D
_journal_year 2020
_chemical_formula_moiety 'C43 H72 B N4 Nb O2'
_chemical_formula_sum 'C43 H72 B N4 Nb O2'
_chemical_formula_weight 780.76
_chemical_melting_point 415
_chemical_name_common (BDI)NbH(N[BO2C6H12]tBu)(NtBu)
_chemical_name_systematic
hydrido-(N-(tert-butyl)-4,4,5,5-tetramethyl-1,3,2-dioxaborolan-2-amino)-(tert-butyl)imino-(N,N?-bis(2,6-diisopropylphenyl)-3,5-dimethyl-B-diketiminato)-niobium(V)
_chemical_properties_physical Air-sensitive,Moisture-sensitive,Oxygen-sensitive
_space_group_crystal_system triclinic
_space_group_IT_number 2
_space_group_name_Hall '-P 1'
_space_group_name_H-M_alt 'P -1'
_atom_sites_solution_hydrogens mixed
_audit_creation_date 2020-05-16
_audit_creation_method
;
Olex2 1.2
(compiled May 18 2018 14:05:52 for OlexSys, GUI svn.r5506)
;
_audit_update_record
;
2020-05-17 deposited with the CCDC.	2020-10-08 downloaded from the CCDC.
;
_cell_angle_alpha 90.045(6)
_cell_angle_beta 101.926(5)
_cell_angle_gamma 113.572(6)
_cell_formula_units_Z 2
_cell_length_a 9.897(2)
_cell_length_b 11.357(2)
_cell_length_c 21.303(4)
_cell_measurement_reflns_used 9874
_cell_measurement_temperature 100
_cell_measurement_theta_max 25.36
_cell_measurement_theta_min 2.23
_cell_volume 2138.0(7)
_computing_molecular_graphics 'Olex2 (Dolomanov et al., 2009)'
_computing_publication_material 'Olex2 (Dolomanov et al., 2009)'
_computing_structure_refinement 'ShelXL (Sheldrick, 2015)'
_diffrn_ambient_temperature 100
_diffrn_measured_fraction_theta_full 0.968
_diffrn_measured_fraction_theta_max 0.964
_diffrn_measurement_device_type 'Bruker APEX-II CCD'
_diffrn_measurement_method '\f and \w scans'
_diffrn_radiation_type MoK\a
_diffrn_radiation_wavelength 0.71073
_diffrn_reflns_av_R_equivalents 0.0456
_diffrn_reflns_av_unetI/netI 0.0665
_diffrn_reflns_Laue_measured_fraction_full 0.968
_diffrn_reflns_Laue_measured_fraction_max 0.964
_diffrn_reflns_limit_h_max 11
_diffrn_reflns_limit_h_min -11
_diffrn_reflns_limit_k_max 13
_diffrn_reflns_limit_k_min -13
_diffrn_reflns_limit_l_max 25
_diffrn_reflns_limit_l_min -25
_diffrn_reflns_number 18471
_diffrn_reflns_point_group_measured_fraction_full 0.968
_diffrn_reflns_point_group_measured_fraction_max 0.964
_diffrn_reflns_theta_full 25.000
_diffrn_reflns_theta_max 25.379
_diffrn_reflns_theta_min 0.981
_exptl_absorpt_coefficient_mu 0.320
_exptl_crystal_colour yellow
_exptl_crystal_colour_primary yellow
_exptl_crystal_density_diffrn 1.213
_exptl_crystal_description needle
_exptl_crystal_F_000 840
_exptl_crystal_recrystallization_method 'Re-crystallisation from solvent: Hexamethyldisiloxane'
_exptl_crystal_size_max 0.08
_exptl_crystal_size_mid 0.06
_exptl_crystal_size_min 0.05
_refine_diff_density_max 1.798
_refine_diff_density_min -0.701
_refine_diff_density_rms 0.120
_refine_ls_extinction_method none
_refine_ls_goodness_of_fit_ref 1.052
_refine_ls_hydrogen_treatment mixed
_refine_ls_matrix_type full
_refine_ls_number_parameters 479
_refine_ls_number_reflns 7562
_refine_ls_number_restraints 6
_refine_ls_restrained_S_all 1.054
_refine_ls_R_factor_all 0.0845
_refine_ls_R_factor_gt 0.0758
_refine_ls_shift/su_max 0.000
_refine_ls_shift/su_mean 0.000
_refine_ls_structure_factor_coef Fsqd
_refine_ls_weighting_details 'w=1/[\s^2^(Fo^2^)+(0.1348P)^2^+10.6428P] where P=(Fo^2^+2Fc^2^)/3'
_refine_ls_weighting_scheme calc
_refine_ls_wR_factor_gt 0.2054
_refine_ls_wR_factor_ref 0.2190
_reflns_Friedel_coverage 0.000
_reflns_number_gt 6937
_reflns_number_total 7562
_reflns_threshold_expression 'I > 2\s(I)'
_cod_data_source_file d0sc03489d2.cif
_cod_data_source_block bmkxr49
_cod_original_cell_volume 2138.1(8)
_cod_database_code 1559322
_shelx_shelxl_version_number 2018/3
_shelx_space_group_comment
;
The symmetry employed for this shelxl refinement is uniquely defined
by the following loop, which should always be used as a source of
symmetry information in preference to the above space-group names.
They are only intended as comments.
;
_shelx_estimated_absorpt_t_max 0.984
_shelx_estimated_absorpt_t_min 0.975
_olex2_refinement_description
;
1. Twinned data refinement
 Scales: 0.706(2)
 0.294(2)
2. Fixed Uiso
 At 1.2 times of:
  All C(H) groups
 At 1.5 times of:
  All C(H,H,H) groups
3. Uiso/Uaniso restraints and constraints
Uanis(C36) \\sim Ueq: with sigma of 0.0025 and sigma for terminal atoms of 0.005
Uanis(C36) = Uanis(C34)
4.a Ternary CH refined with riding coordinates:
 C24(H24), C15(H15), C27(H27), C12(H12)
4.b Aromatic/amide H refined with riding coordinates:
 C22(H22), C21(H21), C10(H10), C2(H2), C8(H8), C9(H9), C20(H20)
4.c Idealised Me refined as rotating group:
 C36(H36A,H36B,H36C), C25(H25A,H25B,H25C), C33(H33A,H33B,H33C), C29(H29A,H29B,
 H29C), C41(H41A,H41B,H41C), C43(H43A,H43B,H43C), C14(H14A,H14B,H14C), C31(H31A,
 H31B,H31C), C32(H32A,H32B,H32C), C28(H28A,H28B,H28C), C26(H26A,H26B,H26C),
 C16(H16A,H16B,H16C), C17(H17A,H17B,H17C), C42(H42A,H42B,H42C), C35(H35A,H35B,
 H35C), C37(H37A,H37B,H37C), C5(H5A,H5B,H5C), C4(H4A,H4B,H4C), C13(H13A,H13B,
 H13C), C40(H40A,H40B,H40C)
;
_olex2_submission_special_instructions 'No special instructions were received'

loop_
_space_group_symop_operation_xyz
'x, y, z'
'-x, -y, -z'

loop_
_atom_site_label
_atom_site_type_symbol
_atom_site_fract_x
_atom_site_fract_y
_atom_site_fract_z
_atom_site_U_iso_or_equiv
_atom_site_adp_type
_atom_site_occupancy
_atom_site_site_symmetry_order
_atom_site_calc_flag
_atom_site_refinement_flags_posn
_atom_site_refinement_flags_adp
_atom_site_refinement_flags_occupancy
_atom_site_disorder_assembly
_atom_site_disorder_group
Nb Nb 0.07584(8) 0.25224(7) 0.27075(3) 0.01419(19) Uani 1 1 d . . . . .
C1 C 0.2604(8) 0.0852(7) 0.2647(4) 0.0170(15) Uani 1 1 d . . . . .
O1 O 0.2239(6) 0.2905(5) 0.1600(3) 0.0202(12) Uani 1 1 d . . . . .
C34 C 0.0816(11) 0.5222(8) 0.2206(4) 0.0275(13) Uani 1 1 d . . . . .
N4 N 0.1129(7) 0.4050(6) 0.2139(3) 0.0173(13) Uani 1 1 d . . . . .
O2 O 0.3062(7) 0.5064(6) 0.1480(3) 0.0309(14) Uani 1 1 d . . . . .
C36 C 0.1933(10) 0.6236(7) 0.2693(4) 0.0275(13) Uani 1 1 d . U . . .
H36A H 0.206733 0.587150 0.310666 0.041 Uiso 1 1 calc GR . . . .
H36B H 0.158141 0.691784 0.273857 0.041 Uiso 1 1 calc GR . . . .
H36C H 0.290045 0.659773 0.256172 0.041 Uiso 1 1 calc GR . . . .
N2 N -0.0481(7) 0.0703(6) 0.1999(3) 0.0165(13) Uani 1 1 d . . . . .
C3 C 0.0149(9) -0.0013(8) 0.1804(4) 0.0188(16) Uani 1 1 d . . . . .
C25 C -0.3420(9) -0.0969(8) 0.3221(4) 0.0237(17) Uani 1 1 d . . . . .
H25A H -0.337961 -0.009547 0.326461 0.036 Uiso 1 1 calc GR . . . .
H25B H -0.298261 -0.117809 0.363910 0.036 Uiso 1 1 calc GR . . . .
H25C H -0.447577 -0.158809 0.307462 0.036 Uiso 1 1 calc GR . . . .
C24 C -0.2517(8) -0.1039(7) 0.2727(4) 0.0187(14) Uani 1 1 d . . . . .
H24 H -0.143913 -0.041950 0.289155 0.022 Uiso 1 1 calc R . . . .
N1 N 0.2277(7) 0.1589(6) 0.3027(3) 0.0153(13) Uani 1 1 d . . . . .
C18 C -0.2110(9) 0.0244(7) 0.1754(3) 0.0163(15) Uani 1 1 d . . . . .
C33 C -0.1099(9) 0.2539(8) 0.4088(4) 0.0221(17) Uani 1 1 d . . . . .
H33A H -0.176575 0.270788 0.372537 0.033 Uiso 1 1 calc GR . . . .
H33B H -0.135011 0.270209 0.449202 0.033 Uiso 1 1 calc GR . . . .
H33C H -0.123754 0.163725 0.403796 0.033 Uiso 1 1 calc GR . . . .
C15 C 0.1411(10) -0.0485(8) 0.3875(4) 0.0246(18) Uani 1 1 d . . . . .
H15 H 0.099382 -0.050504 0.340334 0.030 Uiso 1 1 calc R . . . .
C29 C -0.2299(12) 0.2660(10) 0.0586(5) 0.035(2) Uani 1 1 d . . . . .
H29A H -0.324856 0.223809 0.026197 0.053 Uiso 1 1 calc GR . . . .
H29B H -0.156170 0.333607 0.039627 0.053 Uiso 1 1 calc GR . . . .
H29C H -0.248633 0.304394 0.095310 0.053 Uiso 1 1 calc GR . . . .
C22 C -0.4249(9) 0.0129(9) 0.0938(4) 0.0264(19) Uani 1 1 d . . . . .
H22 H -0.465076 0.041671 0.055388 0.032 Uiso 1 1 calc R . . . .
C21 C -0.5230(10) -0.0809(9) 0.1234(4) 0.0272(18) Uani 1 1 d . . . . .
H21 H -0.628491 -0.119191 0.104741 0.033 Uiso 1 1 calc R . . . .
N3 N 0.0889(7) 0.3191(6) 0.3486(3) 0.0169(13) Uani 1 1 d . . . . .
C41 C 0.3029(11) 0.2124(10) 0.0750(5) 0.033(2) Uani 1 1 d . . . . .
H41A H 0.294352 0.133800 0.095967 0.050 Uiso 1 1 calc GR . . . .
H41B H 0.381004 0.234083 0.049962 0.050 Uiso 1 1 calc GR . . . .
H41C H 0.205656 0.198229 0.046181 0.050 Uiso 1 1 calc GR . . . .
C43 C 0.5088(12) 0.5464(12) 0.0935(5) 0.047(3) Uani 1 1 d . . . . .
H43A H 0.504898 0.629145 0.082920 0.071 Uiso 1 1 calc GR . . . .
H43B H 0.539850 0.512638 0.059285 0.071 Uiso 1 1 calc GR . . . .
H43C H 0.581864 0.558972 0.134432 0.071 Uiso 1 1 calc GR . . . .
C11 C 0.2743(9) 0.0794(8) 0.4097(4) 0.0210(17) Uani 1 1 d . . . . .
C14 C 0.4863(10) 0.5334(8) 0.3776(4) 0.0251(18) Uani 1 1 d . . . . .
H14A H 0.563034 0.566027 0.418069 0.038 Uiso 1 1 calc GR . . . .
H14B H 0.385943 0.512735 0.385997 0.038 Uiso 1 1 calc GR . . . .
H14C H 0.507024 0.599276 0.347041 0.038 Uiso 1 1 calc GR . . . .
C31 C 0.0785(10) 0.4843(8) 0.4182(4) 0.0239(18) Uani 1 1 d . . . . .
H31A H 0.177920 0.540222 0.410753 0.036 Uiso 1 1 calc GR . . . .
H31B H 0.073040 0.505573 0.461901 0.036 Uiso 1 1 calc GR . . . .
H31C H -0.000675 0.497567 0.386855 0.036 Uiso 1 1 calc GR . . . .
C27 C -0.1676(9) 0.1661(8) 0.0815(4) 0.0216(17) Uani 1 1 d . . . . .
H27 H -0.066081 0.212138 0.111258 0.026 Uiso 1 1 calc R . . . .
C38 C 0.3455(9) 0.3219(9) 0.1255(4) 0.0234(17) Uani 1 1 d . . . . .
C32 C 0.1627(10) 0.3184(8) 0.4656(4) 0.0241(18) Uani 1 1 d . . . . .
H32A H 0.145811 0.227362 0.461777 0.036 Uiso 1 1 calc GR . . . .
H32B H 0.143660 0.339346 0.506677 0.036 Uiso 1 1 calc GR . . . .
H32C H 0.267495 0.372609 0.464022 0.036 Uiso 1 1 calc GR . . . .
C10 C 0.3611(10) 0.1012(9) 0.4726(4) 0.0250(18) Uani 1 1 d . . . . .
H10 H 0.336419 0.034103 0.500368 0.030 Uiso 1 1 calc R . . . .
C7 C 0.4379(9) 0.2999(8) 0.3915(4) 0.0188(16) Uani 1 1 d . . . . .
C28 C -0.1465(11) 0.1027(9) 0.0221(4) 0.030(2) Uani 1 1 d . . . . .
H28A H -0.100164 0.042561 0.036187 0.045 Uiso 1 1 calc GR . . . .
H28B H -0.080831 0.169588 -0.000200 0.045 Uiso 1 1 calc GR . . . .
H28C H -0.245288 0.055646 -0.007179 0.045 Uiso 1 1 calc GR . . . .
C26 C -0.2567(11) -0.2424(8) 0.2672(5) 0.0321(19) Uani 1 1 d . . . . .
H26A H -0.361242 -0.304426 0.250143 0.048 Uiso 1 1 calc GR . . . .
H26B H -0.218767 -0.263816 0.309957 0.048 Uiso 1 1 calc GR . . . .
H26C H -0.193301 -0.246055 0.238184 0.048 Uiso 1 1 calc GR . . . .
C16 C 0.0187(10) -0.0638(8) 0.4233(4) 0.0270(18) Uani 1 1 d . . . . .
H16A H 0.061703 -0.051518 0.469846 0.041 Uiso 1 1 calc GR . . . .
H16B H -0.062591 -0.150485 0.411989 0.041 Uiso 1 1 calc GR . . . .
H16C H -0.022238 0.000681 0.411364 0.041 Uiso 1 1 calc GR . . . .
C2 C 0.1646(9) 0.0162(8) 0.2057(4) 0.0199(16) Uani 1 1 d . . . . .
H2 H 0.206802 -0.022824 0.180389 0.024 Uiso 1 1 calc R . . . .
C8 C 0.5199(10) 0.3162(9) 0.4552(4) 0.0237(17) Uani 1 1 d . . . . .
H8 H 0.603105 0.395981 0.471186 0.028 Uiso 1 1 calc R . . . .
C30 C 0.0556(9) 0.3432(8) 0.4103(4) 0.0196(16) Uani 1 1 d . . . . .
C12 C 0.4908(9) 0.4111(8) 0.3491(4) 0.0224(17) Uani 1 1 d . . . . .
H12 H 0.421084 0.385044 0.305404 0.027 Uiso 1 1 calc R . . . .
C17 C 0.1894(11) -0.1622(9) 0.3987(4) 0.033(2) Uani 1 1 d . . . . .
H17A H 0.265701 -0.154284 0.374145 0.049 Uiso 1 1 calc GR . . . .
H17B H 0.100958 -0.243940 0.384329 0.049 Uiso 1 1 calc GR . . . .
H17C H 0.232076 -0.160335 0.444668 0.049 Uiso 1 1 calc GR . . . .
C42 C 0.2352(12) 0.4316(11) 0.0359(4) 0.040(2) Uani 1 1 d . . . . .
H42A H 0.136649 0.366521 0.039736 0.061 Uiso 1 1 calc GR . . . .
H42B H 0.267295 0.402523 0.000522 0.061 Uiso 1 1 calc GR . . . .
H42C H 0.226814 0.513378 0.027057 0.061 Uiso 1 1 calc GR . . . .
C9 C 0.4810(10) 0.2167(9) 0.4955(4) 0.0252(18) Uani 1 1 d . . . . .
H9 H 0.537544 0.228977 0.538678 0.030 Uiso 1 1 calc R . . . .
C23 C -0.2703(9) 0.0664(8) 0.1181(4) 0.0183(16) Uani 1 1 d . . . . .
C39 C 0.3531(11) 0.4511(9) 0.0996(4) 0.029(2) Uani 1 1 d . . . . .
C35 C 0.0609(13) 0.5790(10) 0.1557(4) 0.036(2) Uani 1 1 d . . . . .
H35A H 0.016805 0.641546 0.159006 0.055 Uiso 1 1 calc GR . . . .
H35B H -0.006718 0.509526 0.122187 0.055 Uiso 1 1 calc GR . . . .
H35C H 0.159421 0.622198 0.144628 0.055 Uiso 1 1 calc GR . . . .
C37 C -0.0693(10) 0.4790(9) 0.2404(4) 0.0263(18) Uani 1 1 d . . . . .
H37A H -0.063532 0.437716 0.280625 0.039 Uiso 1 1 calc GR . . . .
H37B H -0.149577 0.417275 0.206451 0.039 Uiso 1 1 calc GR . . . .
H37C H -0.091846 0.554074 0.246704 0.039 Uiso 1 1 calc GR . . . .
C5 C -0.0720(10) -0.1155(8) 0.1292(4) 0.0246(18) Uani 1 1 d . . . . .
H5A H -0.106363 -0.195648 0.150156 0.037 Uiso 1 1 calc GR . . . .
H5B H -0.005755 -0.118918 0.101466 0.037 Uiso 1 1 calc GR . . . .
H5C H -0.159811 -0.105184 0.103006 0.037 Uiso 1 1 calc GR . . . .
C20 C -0.4650(10) -0.1183(9) 0.1808(4) 0.0270(18) Uani 1 1 d . . . . .
H20 H -0.532156 -0.181209 0.202091 0.032 Uiso 1 1 calc R . . . .
C4 C 0.4067(10) 0.0666(9) 0.2847(4) 0.0270(19) Uani 1 1 d . . . . .
H4A H 0.490257 0.149612 0.302190 0.041 Uiso 1 1 calc GR . . . .
H4B H 0.427260 0.032802 0.247066 0.041 Uiso 1 1 calc GR . . . .
H4C H 0.396756 0.005420 0.317635 0.041 Uiso 1 1 calc GR . . . .
C13 C 0.6513(10) 0.4395(9) 0.3418(4) 0.0266(18) Uani 1 1 d . . . . .
H13A H 0.680595 0.506584 0.312199 0.040 Uiso 1 1 calc GR . . . .
H13B H 0.654178 0.360805 0.324506 0.040 Uiso 1 1 calc GR . . . .
H13C H 0.721782 0.469464 0.383948 0.040 Uiso 1 1 calc GR . . . .
C6 C 0.3152(8) 0.1821(7) 0.3692(3) 0.0146(15) Uani 1 1 d . . . . .
C19 C -0.3106(9) -0.0658(7) 0.2082(4) 0.0192(16) Uani 1 1 d . . . . .
C40 C 0.4866(11) 0.3340(12) 0.1743(4) 0.039(2) Uani 1 1 d . . . . .
H40A H 0.528907 0.416720 0.200611 0.059 Uiso 1 1 calc GR . . . .
H40B H 0.561555 0.329606 0.151724 0.059 Uiso 1 1 calc GR . . . .
H40C H 0.460659 0.263307 0.202145 0.059 Uiso 1 1 calc GR . . . .
B B 0.2150(10) 0.4058(9) 0.1752(4) 0.0184(18) Uani 1 1 d . . . . .
H H -0.143(8) 0.183(7) 0.268(4) 0.006(16) Uiso 1 1 d . . . . .

loop_
_atom_site_aniso_label
_atom_site_aniso_U_11
_atom_site_aniso_U_22
_atom_site_aniso_U_33
_atom_site_aniso_U_23
_atom_site_aniso_U_13
_atom_site_aniso_U_12
Nb 0.0154(3) 0.0144(3) 0.0169(3) 0.0016(3) 0.0061(3) 0.0091(2)
C1 0.018(4) 0.017(4) 0.023(4) 0.006(3) 0.014(3) 0.011(3)
O1 0.018(3) 0.024(3) 0.026(3) 0.006(2) 0.011(2) 0.013(2)
C34 0.047(3) 0.011(2) 0.015(2) 0.003(2) 0.006(2) 0.002(2)
N4 0.016(3) 0.015(3) 0.023(3) 0.004(2) 0.004(3) 0.009(3)
O2 0.036(4) 0.024(3) 0.037(3) 0.005(3) 0.028(3) 0.008(3)
C36 0.047(3) 0.011(2) 0.015(2) 0.003(2) 0.006(2) 0.002(2)
N2 0.017(3) 0.020(3) 0.020(3) 0.006(3) 0.012(3) 0.011(3)
C3 0.025(4) 0.015(4) 0.019(4) 0.000(3) 0.007(3) 0.010(3)
C25 0.014(4) 0.029(5) 0.028(4) 0.004(3) 0.007(3) 0.007(4)
C24 0.019(4) 0.016(4) 0.023(3) 0.001(3) 0.005(3) 0.009(3)
N1 0.015(3) 0.018(3) 0.015(3) 0.002(2) 0.003(2) 0.009(3)
C18 0.018(4) 0.013(4) 0.015(3) -0.004(3) 0.001(3) 0.004(3)
C33 0.023(4) 0.023(4) 0.025(4) 0.007(3) 0.011(3) 0.011(4)
C15 0.033(5) 0.027(5) 0.020(4) 0.007(3) 0.009(3) 0.017(4)
C29 0.043(6) 0.033(5) 0.036(5) 0.010(4) 0.019(4) 0.019(5)
C22 0.020(4) 0.036(5) 0.016(4) -0.003(3) -0.001(3) 0.007(4)
C21 0.019(4) 0.033(5) 0.025(4) -0.003(4) 0.003(3) 0.007(4)
N3 0.014(3) 0.021(4) 0.019(3) 0.000(3) 0.004(3) 0.012(3)
C41 0.030(5) 0.038(6) 0.039(5) 0.001(4) 0.020(4) 0.016(4)
C43 0.039(6) 0.055(7) 0.043(6) 0.000(5) 0.028(5) 0.004(5)
C11 0.023(4) 0.025(4) 0.022(4) 0.000(3) 0.003(3) 0.018(4)
C14 0.021(4) 0.024(5) 0.028(4) 0.005(3) 0.005(3) 0.007(4)
C31 0.028(5) 0.023(4) 0.025(4) -0.003(3) 0.012(3) 0.011(4)
C27 0.018(4) 0.022(4) 0.021(4) 0.002(3) 0.002(3) 0.005(3)
C38 0.015(4) 0.036(5) 0.024(4) 0.002(3) 0.011(3) 0.012(4)
C32 0.027(5) 0.027(5) 0.021(4) 0.006(3) 0.008(3) 0.012(4)
C10 0.029(5) 0.031(5) 0.024(4) 0.008(3) 0.008(3) 0.021(4)
C7 0.017(4) 0.022(4) 0.025(4) 0.003(3) 0.005(3) 0.016(4)
C28 0.029(5) 0.039(5) 0.029(4) 0.007(4) 0.016(4) 0.017(4)
C26 0.044(5) 0.026(5) 0.038(5) 0.010(4) 0.013(5) 0.024(4)
C16 0.029(5) 0.020(4) 0.036(5) 0.004(3) 0.014(4) 0.010(4)
C2 0.024(4) 0.019(4) 0.024(4) 0.002(3) 0.011(3) 0.014(3)
C8 0.018(4) 0.029(5) 0.027(4) -0.003(3) 0.003(3) 0.013(4)
C30 0.022(4) 0.021(4) 0.018(4) 0.003(3) 0.011(3) 0.008(3)
C12 0.010(4) 0.033(5) 0.026(4) -0.002(3) 0.004(3) 0.011(3)
C17 0.039(5) 0.025(5) 0.036(5) 0.005(4) 0.008(4) 0.016(4)
C42 0.046(6) 0.058(7) 0.030(5) 0.018(5) 0.017(4) 0.030(6)
C9 0.028(5) 0.034(5) 0.018(4) 0.003(3) -0.001(3) 0.020(4)
C23 0.016(4) 0.018(4) 0.020(4) -0.003(3) 0.001(3) 0.007(3)
C39 0.034(5) 0.033(5) 0.027(4) 0.006(4) 0.021(4) 0.014(4)
C35 0.055(7) 0.033(5) 0.030(5) 0.016(4) 0.012(4) 0.026(5)
C37 0.038(5) 0.029(5) 0.024(4) 0.002(3) 0.013(4) 0.023(4)
C5 0.031(5) 0.019(4) 0.029(4) -0.003(3) 0.007(4) 0.015(4)
C20 0.019(4) 0.030(5) 0.027(4) 0.002(3) 0.006(3) 0.005(4)
C4 0.029(5) 0.038(5) 0.026(4) -0.002(3) 0.006(3) 0.026(4)
C13 0.023(4) 0.028(5) 0.033(4) 0.003(4) 0.009(4) 0.013(4)
C6 0.015(4) 0.021(4) 0.017(3) 0.003(3) 0.007(3) 0.015(3)
C19 0.020(4) 0.013(4) 0.020(4) -0.008(3) 0.002(3) 0.002(3)
C40 0.022(5) 0.075(8) 0.026(5) 0.004(5) 0.005(4) 0.026(5)
B 0.017(4) 0.017(5) 0.021(4) 0.001(3) 0.003(3) 0.007(4)

loop_
_atom_type_symbol
_atom_type_description
_atom_type_scat_dispersion_real
_atom_type_scat_dispersion_imag
_atom_type_scat_source
C C 0.0033 0.0016 'International Tables Vol C Tables 4.2.6.8 and 6.1.1.4'
H H 0.0000 0.0000 'International Tables Vol C Tables 4.2.6.8 and 6.1.1.4'
B B 0.0013 0.0007 'International Tables Vol C Tables 4.2.6.8 and 6.1.1.4'
N N 0.0061 0.0033 'International Tables Vol C Tables 4.2.6.8 and 6.1.1.4'
Nb Nb -2.0727 0.6215 'International Tables Vol C Tables 4.2.6.8 and 6.1.1.4'
O O 0.0106 0.0060 'International Tables Vol C Tables 4.2.6.8 and 6.1.1.4'

loop_
_geom_angle_atom_site_label_1
_geom_angle_atom_site_label_2
_geom_angle_atom_site_label_3
_geom_angle
_geom_angle_site_symmetry_1
_geom_angle_site_symmetry_3
_geom_angle_publ_flag
N4 Nb N2 105.2(2) . . ?
N4 Nb N1 126.6(2) . . ?
N4 Nb H 104(2) . . ?
N2 Nb H 70(2) . . ?
N1 Nb N2 82.1(2) . . ?
N1 Nb H 127(2) . . ?
N3 Nb N4 104.8(3) . . ?
N3 Nb N2 143.6(3) . . ?
N3 Nb N1 96.2(3) . . ?
N3 Nb H 83(2) . . ?
N1 C1 C2 124.6(7) . . ?
N1 C1 C4 120.4(7) . . ?
C2 C1 C4 115.0(6) . . ?
B O1 C38 106.8(6) . . ?
N4 C34 C35 111.3(7) . . ?
N4 C34 C37 107.2(6) . . ?
C36 C34 N4 115.0(8) . . ?
C36 C34 C35 109.5(7) . . ?
C36 C34 C37 107.0(7) . . ?
C37 C34 C35 106.3(8) . . ?
C34 N4 Nb 129.2(5) . . ?
B N4 Nb 109.8(5) . . ?
B N4 C34 119.0(6) . . ?
B O2 C39 106.6(7) . . ?
C34 C36 H36A 109.5 . . ?
C34 C36 H36B 109.5 . . ?
C34 C36 H36C 109.5 . . ?
H36A C36 H36B 109.5 . . ?
H36A C36 H36C 109.5 . . ?
H36B C36 H36C 109.5 . . ?
C3 N2 Nb 125.4(5) . . ?
C3 N2 C18 115.6(7) . . ?
C18 N2 Nb 119.0(4) . . ?
N2 C3 C2 123.8(7) . . ?
N2 C3 C5 122.5(7) . . ?
C2 C3 C5 113.6(7) . . ?
H25A C25 H25B 109.5 . . ?
H25A C25 H25C 109.5 . . ?
H25B C25 H25C 109.5 . . ?
C24 C25 H25A 109.5 . . ?
C24 C25 H25B 109.5 . . ?
C24 C25 H25C 109.5 . . ?
C25 C24 H24 108.2 . . ?
C25 C24 C26 108.9(7) . . ?
C26 C24 H24 108.2 . . ?
C19 C24 C25 111.3(6) . . ?
C19 C24 H24 108.2 . . ?
C19 C24 C26 111.9(7) . . ?
C1 N1 Nb 125.2(5) . . ?
C1 N1 C6 113.6(6) . . ?
C6 N1 Nb 121.0(4) . . ?
C23 C18 N2 120.7(7) . . ?
C19 C18 N2 119.7(7) . . ?
C19 C18 C23 119.6(7) . . ?
H33A C33 H33B 109.5 . . ?
H33A C33 H33C 109.5 . . ?
H33B C33 H33C 109.5 . . ?
C30 C33 H33A 109.5 . . ?
C30 C33 H33B 109.5 . . ?
C30 C33 H33C 109.5 . . ?
C11 C15 H15 108.8 . . ?
C11 C15 C16 109.9(7) . . ?
C11 C15 C17 111.1(7) . . ?
C16 C15 H15 108.8 . . ?
C16 C15 C17 109.4(7) . . ?
C17 C15 H15 108.8 . . ?
H29A C29 H29B 109.5 . . ?
H29A C29 H29C 109.5 . . ?
H29B C29 H29C 109.5 . . ?
C27 C29 H29A 109.5 . . ?
C27 C29 H29B 109.5 . . ?
C27 C29 H29C 109.5 . . ?
C21 C22 H22 119.0 . . ?
C21 C22 C23 122.1(8) . . ?
C23 C22 H22 119.0 . . ?
C22 C21 H21 120.6 . . ?
C22 C21 C20 118.8(8) . . ?
C20 C21 H21 120.6 . . ?
C30 N3 Nb 163.2(6) . . ?
H41A C41 H41B 109.5 . . ?
H41A C41 H41C 109.5 . . ?
H41B C41 H41C 109.5 . . ?
C38 C41 H41A 109.5 . . ?
C38 C41 H41B 109.5 . . ?
C38 C41 H41C 109.5 . . ?
H43A C43 H43B 109.5 . . ?
H43A C43 H43C 109.5 . . ?
H43B C43 H43C 109.5 . . ?
C39 C43 H43A 109.5 . . ?
C39 C43 H43B 109.5 . . ?
C39 C43 H43C 109.5 . . ?
C10 C11 C15 119.8(8) . . ?
C10 C11 C6 117.5(8) . . ?
C6 C11 C15 122.7(7) . . ?
H14A C14 H14B 109.5 . . ?
H14A C14 H14C 109.5 . . ?
H14B C14 H14C 109.5 . . ?
C12 C14 H14A 109.5 . . ?
C12 C14 H14B 109.5 . . ?
C12 C14 H14C 109.5 . . ?
H31A C31 H31B 109.5 . . ?
H31A C31 H31C 109.5 . . ?
H31B C31 H31C 109.5 . . ?
C30 C31 H31A 109.5 . . ?
C30 C31 H31B 109.5 . . ?
C30 C31 H31C 109.5 . . ?
C29 C27 H27 108.3 . . ?
C29 C27 C28 108.2(7) . . ?
C28 C27 H27 108.3 . . ?
C23 C27 C29 111.6(7) . . ?
C23 C27 H27 108.3 . . ?
C23 C27 C28 111.9(7) . . ?
O1 C38 C41 108.5(7) . . ?
O1 C38 C39 101.5(6) . . ?
O1 C38 C40 107.1(6) . . ?
C41 C38 C39 115.6(7) . . ?
C41 C38 C40 109.4(8) . . ?
C40 C38 C39 113.9(8) . . ?
H32A C32 H32B 109.5 . . ?
H32A C32 H32C 109.5 . . ?
H32B C32 H32C 109.5 . . ?
C30 C32 H32A 109.5 . . ?
C30 C32 H32B 109.5 . . ?
C30 C32 H32C 109.5 . . ?
C11 C10 H10 119.0 . . ?
C9 C10 C11 122.0(8) . . ?
C9 C10 H10 119.0 . . ?
C8 C7 C12 118.1(7) . . ?
C6 C7 C8 118.5(7) . . ?
C6 C7 C12 123.3(7) . . ?
C27 C28 H28A 109.5 . . ?
C27 C28 H28B 109.5 . . ?
C27 C28 H28C 109.5 . . ?
H28A C28 H28B 109.5 . . ?
H28A C28 H28C 109.5 . . ?
H28B C28 H28C 109.5 . . ?
C24 C26 H26A 109.5 . . ?
C24 C26 H26B 109.5 . . ?
C24 C26 H26C 109.5 . . ?
H26A C26 H26B 109.5 . . ?
H26A C26 H26C 109.5 . . ?
H26B C26 H26C 109.5 . . ?
C15 C16 H16A 109.5 . . ?
C15 C16 H16B 109.5 . . ?
C15 C16 H16C 109.5 . . ?
H16A C16 H16B 109.5 . . ?
H16A C16 H16C 109.5 . . ?
H16B C16 H16C 109.5 . . ?
C1 C2 H2 116.2 . . ?
C3 C2 C1 127.6(7) . . ?
C3 C2 H2 116.2 . . ?
C7 C8 H8 119.6 . . ?
C7 C8 C9 120.9(8) . . ?
C9 C8 H8 119.6 . . ?
N3 C30 C33 108.3(6) . . ?
N3 C30 C31 108.6(6) . . ?
N3 C30 C32 109.9(6) . . ?
C31 C30 C33 109.9(7) . . ?
C32 C30 C33 111.0(7) . . ?
C32 C30 C31 109.1(7) . . ?
C14 C12 H12 108.6 . . ?
C7 C12 C14 110.8(6) . . ?
C7 C12 H12 108.6 . . ?
C13 C12 C14 109.8(7) . . ?
C13 C12 C7 110.6(6) . . ?
C13 C12 H12 108.6 . . ?
C15 C17 H17A 109.5 . . ?
C15 C17 H17B 109.5 . . ?
C15 C17 H17C 109.5 . . ?
H17A C17 H17B 109.5 . . ?
H17A C17 H17C 109.5 . . ?
H17B C17 H17C 109.5 . . ?
H42A C42 H42B 109.5 . . ?
H42A C42 H42C 109.5 . . ?
H42B C42 H42C 109.5 . . ?
C39 C42 H42A 109.5 . . ?
C39 C42 H42B 109.5 . . ?
C39 C42 H42C 109.5 . . ?
C10 C9 C8 119.8(7) . . ?
C10 C9 H9 120.1 . . ?
C8 C9 H9 120.1 . . ?
C18 C23 C27 121.7(7) . . ?
C22 C23 C18 118.9(8) . . ?
C22 C23 C27 119.4(7) . . ?
O2 C39 C43 108.4(8) . . ?
O2 C39 C38 102.9(6) . . ?
O2 C39 C42 106.2(7) . . ?
C43 C39 C38 115.6(8) . . ?
C43 C39 C42 110.4(8) . . ?
C42 C39 C38 112.6(8) . . ?
C34 C35 H35A 109.5 . . ?
C34 C35 H35B 109.5 . . ?
C34 C35 H35C 109.5 . . ?
H35A C35 H35B 109.5 . . ?
H35A C35 H35C 109.5 . . ?
H35B C35 H35C 109.5 . . ?
C34 C37 H37A 109.5 . . ?
C34 C37 H37B 109.5 . . ?
C34 C37 H37C 109.5 . . ?
H37A C37 H37B 109.5 . . ?
H37A C37 H37C 109.5 . . ?
H37B C37 H37C 109.5 . . ?
C3 C5 H5A 109.5 . . ?
C3 C5 H5B 109.5 . . ?
C3 C5 H5C 109.5 . . ?
H5A C5 H5B 109.5 . . ?
H5A C5 H5C 109.5 . . ?
H5B C5 H5C 109.5 . . ?
C21 C20 H20 119.2 . . ?
C21 C20 C19 121.5(8) . . ?
C19 C20 H20 119.3 . . ?
C1 C4 H4A 109.5 . . ?
C1 C4 H4B 109.5 . . ?
C1 C4 H4C 109.5 . . ?
H4A C4 H4B 109.5 . . ?
H4A C4 H4C 109.5 . . ?
H4B C4 H4C 109.5 . . ?
C12 C13 H13A 109.5 . . ?
C12 C13 H13B 109.5 . . ?
C12 C13 H13C 109.5 . . ?
H13A C13 H13B 109.5 . . ?
H13A C13 H13C 109.5 . . ?
H13B C13 H13C 109.5 . . ?
C11 C6 N1 117.9(7) . . ?
C7 C6 N1 120.7(7) . . ?
C7 C6 C11 121.3(7) . . ?
C18 C19 C24 120.9(7) . . ?
C20 C19 C24 120.1(7) . . ?
C20 C19 C18 119.0(7) . . ?
C38 C40 H40A 109.5 . . ?
C38 C40 H40B 109.5 . . ?
C38 C40 H40C 109.5 . . ?
H40A C40 H40B 109.5 . . ?
H40A C40 H40C 109.5 . . ?
H40B C40 H40C 109.5 . . ?
O1 B N4 118.7(7) . . ?
O2 B O1 112.6(7) . . ?
O2 B N4 128.7(7) . . ?

loop_
_geom_bond_atom_site_label_1
_geom_bond_atom_site_label_2
_geom_bond_distance
_geom_bond_site_symmetry_2
_geom_bond_publ_flag
Nb N4 2.071(6) . ?
Nb N2 2.292(7) . ?
Nb N1 2.168(6) . ?
Nb N3 1.782(6) . ?
Nb H 1.97(7) . ?
C1 N1 1.335(10) . ?
C1 C2 1.416(12) . ?
C1 C4 1.520(10) . ?
O1 C38 1.463(9) . ?
O1 B 1.390(10) . ?
C34 N4 1.495(11) . ?
C34 C36 1.460(12) . ?
C34 C35 1.535(11) . ?
C34 C37 1.524(13) . ?
N4 B 1.428(11) . ?
O2 C39 1.451(10) . ?
O2 B 1.359(11) . ?
C36 H36A 0.9800 . ?
C36 H36B 0.9800 . ?
C36 H36C 0.9800 . ?
N2 C3 1.318(10) . ?
N2 C18 1.458(10) . ?
C3 C2 1.399(11) . ?
C3 C5 1.526(11) . ?
C25 H25A 0.9800 . ?
C25 H25B 0.9800 . ?
C25 H25C 0.9800 . ?
C25 C24 1.536(11) . ?
C24 H24 1.0000 . ?
C24 C26 1.557(10) . ?
C24 C19 1.513(11) . ?
N1 C6 1.462(9) . ?
C18 C23 1.410(11) . ?
C18 C19 1.410(11) . ?
C33 H33A 0.9800 . ?
C33 H33B 0.9800 . ?
C33 H33C 0.9800 . ?
C33 C30 1.537(11) . ?
C15 H15 1.0000 . ?
C15 C11 1.510(13) . ?
C15 C16 1.516(12) . ?
C15 C17 1.549(12) . ?
C29 H29A 0.9800 . ?
C29 H29B 0.9800 . ?
C29 H29C 0.9800 . ?
C29 C27 1.530(12) . ?
C22 H22 0.9500 . ?
C22 C21 1.380(13) . ?
C22 C23 1.382(11) . ?
C21 H21 0.9500 . ?
C21 C20 1.382(12) . ?
N3 C30 1.470(9) . ?
C41 H41A 0.9800 . ?
C41 H41B 0.9800 . ?
C41 H41C 0.9800 . ?
C41 C38 1.508(12) . ?
C43 H43A 0.9800 . ?
C43 H43B 0.9800 . ?
C43 H43C 0.9800 . ?
C43 C39 1.520(13) . ?
C11 C10 1.396(11) . ?
C11 C6 1.427(11) . ?
C14 H14A 0.9800 . ?
C14 H14B 0.9800 . ?
C14 H14C 0.9800 . ?
C14 C12 1.536(11) . ?
C31 H31A 0.9800 . ?
C31 H31B 0.9800 . ?
C31 H31C 0.9800 . ?
C31 C30 1.530(11) . ?
C27 H27 1.0000 . ?
C27 C28 1.546(11) . ?
C27 C23 1.527(11) . ?
C38 C39 1.547(13) . ?
C38 C40 1.516(12) . ?
C32 H32A 0.9800 . ?
C32 H32B 0.9800 . ?
C32 H32C 0.9800 . ?
C32 C30 1.520(11) . ?
C10 H10 0.9500 . ?
C10 C9 1.371(13) . ?
C7 C8 1.398(11) . ?
C7 C12 1.536(12) . ?
C7 C6 1.397(11) . ?
C28 H28A 0.9800 . ?
C28 H28B 0.9800 . ?
C28 H28C 0.9800 . ?
C26 H26A 0.9800 . ?
C26 H26B 0.9800 . ?
C26 H26C 0.9800 . ?
C16 H16A 0.9800 . ?
C16 H16B 0.9800 . ?
C16 H16C 0.9800 . ?
C2 H2 0.9500 . ?
C8 H8 0.9500 . ?
C8 C9 1.398(12) . ?
C12 H12 1.0000 . ?
C12 C13 1.530(11) . ?
C17 H17A 0.9800 . ?
C17 H17B 0.9800 . ?
C17 H17C 0.9800 . ?
C42 H42A 0.9800 . ?
C42 H42B 0.9800 . ?
C42 H42C 0.9800 . ?
C42 C39 1.546(13) . ?
C9 H9 0.9500 . ?
C35 H35A 0.9800 . ?
C35 H35B 0.9800 . ?
C35 H35C 0.9800 . ?
C37 H37A 0.9800 . ?
C37 H37B 0.9800 . ?
C37 H37C 0.9800 . ?
C5 H5A 0.9800 . ?
C5 H5B 0.9800 . ?
C5 H5C 0.9800 . ?
C20 H20 0.9500 . ?
C20 C19 1.390(12) . ?
C4 H4A 0.9800 . ?
C4 H4B 0.9800 . ?
C4 H4C 0.9800 . ?
C13 H13A 0.9800 . ?
C13 H13B 0.9800 . ?
C13 H13C 0.9800 . ?
C40 H40A 0.9800 . ?
C40 H40B 0.9800 . ?
C40 H40C 0.9800 . ?

loop_
_twin_individual_id
_twin_individual_mass_fraction_refined
1 0.706(2)
2 0.294(2)
